data_4347661
loop_
_publ_author_name
'Pick, Fraser S.'
'Thompson, John R.'
'Savard, Didier S.'
'Leznoff, Daniel B.'
'Fryzuk, Michael D.'

_publ_section_title
;
 Synthesis of Iron and Cobalt Complexes of a Ferrocene-Linked
 Diphosphinoamide Ligand and Characterization of a Weak Iron-Cobalt
 Interaction.
;
_journal_issue 8
_journal_name_full 'Inorganic chemistry'
_journal_page_first 4059
_journal_page_last 4067
_journal_paper_doi 10.1021/acs.inorgchem.6b00443
_journal_volume 55
_journal_year 2016
_chemical_formula_moiety 'C44 H72 Fe4 N4 P4'
_chemical_formula_sum 'C44 H72 Fe4 N4 P4'
_chemical_formula_weight 1004.34
_space_group_crystal_system monoclinic
_space_group_IT_number 14
_space_group_name_Hall '-P 2yn'
_space_group_name_H-M_alt 'P 1 21/n 1'
_atom_sites_solution_hydrogens geom
_atom_sites_solution_primary direct
_atom_sites_solution_secondary difmap
_audit_creation_method SHELXL-97
_cell_angle_alpha 90.00
_cell_angle_beta 96.112(2)
_cell_angle_gamma 90.00
_cell_formula_units_Z 2
_cell_length_a 10.3912(8)
_cell_length_b 12.2273(10)
_cell_length_c 19.1171(15)
_cell_measurement_reflns_used 8086
_cell_measurement_temperature 80(2)
_cell_measurement_theta_max 27.53
_cell_measurement_theta_min 2.58
_cell_volume 2415.1(3)
_computing_cell_refinement 'Bruker SAINT'
_computing_data_collection 'Bruker APEX2'
_computing_data_reduction 'Bruker SAINT'
_computing_structure_refinement 'SHELXL-97 (Sheldrick, 2008)'
_computing_structure_solution 'SHELXS-97 (Sheldrick, 2008)'
_diffrn_ambient_temperature 80(2)
_diffrn_measured_fraction_theta_full 0.996
_diffrn_measured_fraction_theta_max 0.996
_diffrn_measurement_device_type 'Bruker Apex-II CCD'
_diffrn_measurement_method 'area detector'
_diffrn_radiation_monochromator graphite
_diffrn_radiation_type MoK\a
_diffrn_radiation_wavelength 0.71073
_diffrn_reflns_av_R_equivalents 0.0313
_diffrn_reflns_av_unetI/netI 0.0265
_diffrn_reflns_limit_h_max 13
_diffrn_reflns_limit_h_min -12
_diffrn_reflns_limit_k_max 10
_diffrn_reflns_limit_k_min -15
_diffrn_reflns_limit_l_max 24
_diffrn_reflns_limit_l_min -24
_diffrn_reflns_number 21051
_diffrn_reflns_theta_full 27.59
_diffrn_reflns_theta_max 27.59
_diffrn_reflns_theta_min 1.98
_diffrn_source 'fine-focus sealed tube'
_diffrn_standards_number 0
_exptl_absorpt_coefficient_mu 1.344
_exptl_absorpt_correction_T_max 0.7456
_exptl_absorpt_correction_T_min 0.6139
_exptl_absorpt_correction_type multi-scan
_exptl_absorpt_process_details 'SADABS 2008/1'
_exptl_crystal_colour brown
_exptl_crystal_density_diffrn 1.381
_exptl_crystal_density_meas 'not meassured'
_exptl_crystal_density_method 'not measured'
_exptl_crystal_description tablet
_exptl_crystal_F_000 1056
_exptl_crystal_size_max 0.220
_exptl_crystal_size_mid 0.200
_exptl_crystal_size_min 0.140
_refine_diff_density_max 0.521
_refine_diff_density_min -0.266
_refine_diff_density_rms 0.060
_refine_ls_extinction_method none
_refine_ls_goodness_of_fit_ref 1.026
_refine_ls_hydrogen_treatment mixed
_refine_ls_matrix_type full
_refine_ls_number_parameters 253
_refine_ls_number_reflns 5580
_refine_ls_number_restraints 0
_refine_ls_restrained_S_all 1.026
_refine_ls_R_factor_all 0.0292
_refine_ls_R_factor_gt 0.0237
_refine_ls_shift/su_max 0.002
_refine_ls_shift/su_mean 0.000
_refine_ls_structure_factor_coef Fsqd
_refine_ls_weighting_details 'calc w=1/[\s^2^(Fo^2^)+(0.0313P)^2^+1.0997P] where P=(Fo^2^+2Fc^2^)/3'
_refine_ls_weighting_scheme calc
_refine_ls_wR_factor_gt 0.0599
_refine_ls_wR_factor_ref 0.0634
_reflns_number_gt 4925
_reflns_number_total 5580
_reflns_threshold_expression >2\s(I)
_cod_data_source_file ic6b00443_si_002.cif
_cod_data_source_block mo_mf922_0m
_cod_database_code 4347661
_olex2_refinement_description
;
1. Others
 Fixed Uiso: H20(0.019) H22A(0.033) H22B(0.033) H22C(0.033) H21A(0.031)
 H21B(0.031) H21C(0.031) H9(0.022) H14(0.017) H2(0.016) H3(0.019) H17(0.02)
 H10(0.018) H18A(0.033) H18B(0.033) H18C(0.033) H7(0.02) H4(0.02) H5(0.017)
 H16A(0.03) H16B(0.03) H16C(0.03) H11(0.02) H15A(0.029) H15B(0.029) H15C(0.029)
 H13A(0.036) H13B(0.036) H13C(0.036) H12A(0.035) H12B(0.035) H12C(0.035)
 H19A(0.039) H19B(0.039) H19C(0.039) H8(0.024)
 Fixed X: H20(0.614) H22A(0.7066) H22B(0.6044) H22C(0.7525) H21A(0.6458)
 H21B(0.7145) H21C(0.5665) H9(0.4415) H14(1.0995) H2(0.5697) H3(0.4308)
 H17(0.8665) H10(0.5419) H18A(0.6599) H18B(0.7497) H18C(0.7222) H7(0.8322)
 H4(0.5775) H5(0.808) H16A(1.3244) H16B(1.2624) H16C(1.3029) H11(1.3333)
 H15A(0.9556) H15B(1.0713) H15C(1.0312) H13A(1.2675) H13B(1.1709) H13C(1.3205)
 H12A(1.2232) H12B(1.293) H12C(1.1435) H19A(1.0474) H19B(0.9623) H19C(0.9894)
 H8(0.6198)
 Fixed Y: H20(0.7095) H22A(0.6489) H22B(0.7403) H22C(0.7682) H21A(0.8919)
 H21B(0.9192) H21C(0.8912) H9(0.6221) H14(0.829) H2(0.9595) H3(0.854)
 H17(0.5609) H10(0.7443) H18A(0.5316) H18B(0.4296) H18C(0.5091) H7(0.6036)
 H4(0.7517) H5(0.7941) H16A(0.8558) H16B(0.8827) H16C(0.9778) H11(0.8581)
 H15A(0.9766) H15B(1.0537) H15C(0.9586) H13A(0.9249) H13B(0.8269) H13C(0.8054)
 H12A(0.7088) H12B(0.6708) H12C(0.6924) H19A(0.5746) H19B(0.5355) H19C(0.4561)
 H8(0.5367)
 Fixed Z: H20(0.157) H22A(0.2683) H22B(0.2784) H22C(0.288) H21A(0.1223)
 H21B(0.1973) H21C(0.1876) H9(-0.0524) H14(0.1803) H2(-0.0547) H3(-0.1472)
 H17(0.2149) H10(0.0443) H18A(0.156) H18B(0.1504) H18C(0.0862) H7(-0.052) H4(-
 0.221) H5(-0.1743) H16A(0.1938) H16B(0.2631) H16C(0.2149) H11(0.0725)
 H15A(0.1795) H15B(0.2058) H15C(0.2541) H13A(-0.0414) H13B(-0.055) H13C(-
 0.0462) H12A(0.117) H12B(0.0524) H12C(0.0434) H19A(0.1515) H19B(0.0835)
 H19C(0.1478) H8(-0.1124)
;

loop_
_space_group_symop_id
_space_group_symop_operation_xyz
1 'x, y, z'
2 '-x+1/2, y+1/2, -z+1/2'
3 '-x, -y, -z'
4 'x-1/2, -y-1/2, z-1/2'

loop_
_atom_site_label
_atom_site_type_symbol
_atom_site_fract_x
_atom_site_fract_y
_atom_site_fract_z
_atom_site_U_iso_or_equiv
_atom_site_adp_type
_atom_site_occupancy
_atom_site_symmetry_multiplicity
_atom_site_calc_flag
_atom_site_refinement_flags
C20 C 0.68099(14) 0.75391(12) 0.18347(8) 0.0161(3) Uani 1 1 d .
H20 H 0.6140 0.7095 0.1570 0.019 Uiso 1 1 calc R
C22 C 0.68667(16) 0.72514(14) 0.26189(8) 0.0220(3) Uani 1 1 d .
H22A H 0.7066 0.6489 0.2683 0.033 Uiso 1 1 calc R
H22B H 0.6044 0.7403 0.2784 0.033 Uiso 1 1 calc R
H22C H 0.7525 0.7682 0.2880 0.033 Uiso 1 1 calc R
C21 C 0.64896(16) 0.87542(13) 0.17154(8) 0.0210(3) Uani 1 1 d .
H21A H 0.6458 0.8919 0.1223 0.031 Uiso 1 1 calc R
H21B H 0.7145 0.9192 0.1973 0.031 Uiso 1 1 calc R
H21C H 0.5665 0.8912 0.1876 0.031 Uiso 1 1 calc R
Fe1 Fe 0.910335(19) 0.865897(17) 0.023589(10) 0.01194(6) Uani 1 1 d .
Fe2 Fe 0.641132(19) 0.751976(16) -0.079721(10) 0.01158(6) Uani 1 1 d .
P2 P 0.84077(4) 0.72473(3) 0.150860(18) 0.01274(8) Uani 1 1 d .
P1 P 1.12218(3) 0.92535(3) 0.078189(18) 0.01107(8) Uani 1 1 d .
N1 N 0.84329(11) 0.94473(10) -0.06095(6) 0.0122(2) Uani 1 1 d .
N2 N 0.82044(12) 0.74696(10) 0.06263(6) 0.0130(2) Uani 1 1 d .
C9 C 0.52973(15) 0.63314(12) -0.04063(8) 0.0187(3) Uani 1 1 d .
H9 H 0.4415 0.6221 -0.0524 0.022 Uiso 1 1 calc R
C1 C 0.73249(13) 0.89684(11) -0.09942(7) 0.0121(3) Uani 1 1 d .
C14 C 1.13297(14) 0.90291(12) 0.17419(7) 0.0144(3) Uani 1 1 d .
H14 H 1.0995 0.8290 0.1803 0.017 Uiso 1 1 calc R
C6 C 0.72508(14) 0.69375(12) 0.01648(7) 0.0135(3) Uani 1 1 d .
C2 C 0.59949(14) 0.91559(12) -0.08932(7) 0.0136(3) Uani 1 1 d .
H2 H 0.5697 0.9595 -0.0547 0.016 Uiso 1 1 calc R
C3 C 0.52084(14) 0.85528(12) -0.14149(7) 0.0156(3) Uani 1 1 d .
H3 H 0.4308 0.8540 -0.1472 0.019 Uiso 1 1 calc R
C17 C 0.85275(15) 0.57308(12) 0.16401(8) 0.0167(3) Uani 1 1 d .
H17 H 0.8665 0.5609 0.2149 0.020 Uiso 1 1 calc R
C10 C 0.58664(14) 0.70172(12) 0.01462(7) 0.0151(3) Uani 1 1 d .
H10 H 0.5419 0.7443 0.0443 0.018 Uiso 1 1 calc R
C18 C 0.73521(16) 0.50446(13) 0.13663(8) 0.0219(3) Uani 1 1 d .
H18A H 0.6599 0.5316 0.1560 0.033 Uiso 1 1 calc R
H18B H 0.7497 0.4296 0.1504 0.033 Uiso 1 1 calc R
H18C H 0.7222 0.5091 0.0862 0.033 Uiso 1 1 calc R
C7 C 0.75069(15) 0.62226(12) -0.03994(8) 0.0168(3) Uani 1 1 d .
H7 H 0.8322 0.6036 -0.0520 0.020 Uiso 1 1 calc R
C4 C 0.60375(14) 0.79741(13) -0.18329(7) 0.0164(3) Uani 1 1 d .
H4 H 0.5775 0.7517 -0.2210 0.020 Uiso 1 1 calc R
C5 C 0.73433(14) 0.82191(12) -0.15704(7) 0.0144(3) Uani 1 1 d .
H5 H 0.8080 0.7941 -0.1743 0.017 Uiso 1 1 calc R
C16 C 1.26838(15) 0.90500(14) 0.21537(8) 0.0201(3) Uani 1 1 d .
H16A H 1.3244 0.8558 0.1938 0.030 Uiso 1 1 calc R
H16B H 1.2624 0.8827 0.2631 0.030 Uiso 1 1 calc R
H16C H 1.3029 0.9778 0.2149 0.030 Uiso 1 1 calc R
C11 C 1.24932(14) 0.83569(12) 0.04857(8) 0.0165(3) Uani 1 1 d .
H11 H 1.3333 0.8581 0.0725 0.020 Uiso 1 1 calc R
C15 C 1.03897(15) 0.98020(13) 0.20641(8) 0.0190(3) Uani 1 1 d .
H15A H 0.9556 0.9766 0.1795 0.029 Uiso 1 1 calc R
H15B H 1.0713 1.0537 0.2058 0.029 Uiso 1 1 calc R
H15C H 1.0312 0.9586 0.2541 0.029 Uiso 1 1 calc R
C13 C 1.25233(17) 0.84953(14) -0.03095(8) 0.0241(3) Uani 1 1 d .
H13A H 1.2675 0.9249 -0.0414 0.036 Uiso 1 1 calc R
H13B H 1.1709 0.8269 -0.0550 0.036 Uiso 1 1 calc R
H13C H 1.3205 0.8054 -0.0462 0.036 Uiso 1 1 calc R
C12 C 1.22498(17) 0.71566(13) 0.06706(9) 0.0236(3) Uani 1 1 d .
H12A H 1.2232 0.7088 0.1170 0.035 Uiso 1 1 calc R
H12B H 1.2930 0.6708 0.0524 0.035 Uiso 1 1 calc R
H12C H 1.1435 0.6924 0.0434 0.035 Uiso 1 1 calc R
C19 C 0.97431(17) 0.53088(14) 0.13390(9) 0.0262(4) Uani 1 1 d .
H19A H 1.0474 0.5746 0.1515 0.039 Uiso 1 1 calc R
H19B H 0.9623 0.5355 0.0835 0.039 Uiso 1 1 calc R
H19C H 0.9894 0.4561 0.1478 0.039 Uiso 1 1 calc R
C8 C 0.63036(16) 0.58464(12) -0.07444(8) 0.0197(3) Uani 1 1 d .
H8 H 0.6198 0.5367 -0.1124 0.024 Uiso 1 1 calc R

loop_
_atom_site_aniso_label
_atom_site_aniso_U_11
_atom_site_aniso_U_22
_atom_site_aniso_U_33
_atom_site_aniso_U_23
_atom_site_aniso_U_13
_atom_site_aniso_U_12
C20 0.0147(7) 0.0204(7) 0.0131(7) 0.0002(5) 0.0008(5) -0.0028(6)
C22 0.0247(8) 0.0275(8) 0.0140(7) 0.0000(6) 0.0035(6) -0.0015(7)
C21 0.0185(8) 0.0225(8) 0.0223(8) -0.0006(6) 0.0035(6) 0.0021(6)
Fe1 0.01122(10) 0.01365(11) 0.01034(10) 0.00268(7) -0.00162(7) -0.00216(8)
Fe2 0.01246(11) 0.01192(11) 0.00986(10) 0.00023(7) -0.00113(7) -0.00148(7)
P2 0.01237(17) 0.01398(17) 0.01126(16) 0.00171(13) -0.00159(13) -0.00252(14)
P1 0.01019(16) 0.01276(17) 0.01000(16) 0.00143(12) -0.00016(12) -0.00101(13)
N1 0.0112(6) 0.0130(6) 0.0117(5) 0.0007(4) -0.0017(4) -0.0020(4)
N2 0.0129(6) 0.0146(6) 0.0111(5) 0.0025(4) -0.0009(4) -0.0023(5)
C9 0.0194(8) 0.0180(7) 0.0174(7) 0.0038(6) -0.0040(6) -0.0074(6)
C1 0.0129(7) 0.0123(6) 0.0107(6) 0.0022(5) -0.0010(5) -0.0007(5)
C14 0.0141(7) 0.0178(7) 0.0108(6) 0.0034(5) -0.0004(5) -0.0032(6)
C6 0.0149(7) 0.0134(7) 0.0120(6) 0.0033(5) -0.0004(5) -0.0016(5)
C2 0.0139(7) 0.0132(6) 0.0132(6) 0.0021(5) -0.0004(5) -0.0004(5)
C3 0.0137(7) 0.0174(7) 0.0147(7) 0.0042(5) -0.0031(5) -0.0009(6)
C17 0.0184(7) 0.0160(7) 0.0151(7) 0.0047(5) -0.0007(5) -0.0007(6)
C10 0.0142(7) 0.0180(7) 0.0129(6) 0.0023(5) 0.0000(5) -0.0030(6)
C18 0.0246(8) 0.0168(7) 0.0232(8) 0.0043(6) -0.0030(6) -0.0046(6)
C7 0.0202(8) 0.0139(7) 0.0158(7) 0.0009(5) -0.0006(6) 0.0021(6)
C4 0.0190(7) 0.0184(7) 0.0110(6) 0.0004(5) -0.0024(5) -0.0040(6)
C5 0.0159(7) 0.0164(7) 0.0108(6) 0.0000(5) 0.0014(5) -0.0010(6)
C16 0.0172(7) 0.0258(8) 0.0160(7) 0.0072(6) -0.0047(6) -0.0040(6)
C11 0.0140(7) 0.0158(7) 0.0199(7) 0.0010(6) 0.0036(5) 0.0008(6)
C15 0.0214(8) 0.0217(8) 0.0144(7) -0.0006(6) 0.0035(6) -0.0037(6)
C13 0.0282(9) 0.0232(8) 0.0222(8) -0.0005(6) 0.0095(7) 0.0036(7)
C12 0.0232(8) 0.0158(7) 0.0330(9) 0.0023(6) 0.0086(7) 0.0019(6)
C19 0.0249(9) 0.0208(8) 0.0335(9) 0.0065(7) 0.0053(7) 0.0048(7)
C8 0.0279(8) 0.0129(7) 0.0171(7) -0.0002(5) -0.0035(6) -0.0025(6)

loop_
_atom_type_symbol
_atom_type_description
_atom_type_scat_dispersion_real
_atom_type_scat_dispersion_imag
_atom_type_scat_source
C C 0.0033 0.0016 'International Tables Vol C Tables 4.2.6.8 and 6.1.1.4'
H H 0.0000 0.0000 'International Tables Vol C Tables 4.2.6.8 and 6.1.1.4'
N N 0.0061 0.0033 'International Tables Vol C Tables 4.2.6.8 and 6.1.1.4'
P P 0.1023 0.0942 'International Tables Vol C Tables 4.2.6.8 and 6.1.1.4'
Fe Fe 0.3463 0.8444 'International Tables Vol C Tables 4.2.6.8 and 6.1.1.4'

loop_
_geom_angle_atom_site_label_1
_geom_angle_atom_site_label_2
_geom_angle_atom_site_label_3
_geom_angle
_geom_angle_site_symmetry_1
_geom_angle_site_symmetry_3
C22 C20 H20 109.2 . .
C22 C20 P2 109.81(11) . .
C21 C20 H20 109.2 . .
C21 C20 C22 110.63(13) . .
C21 C20 P2 108.76(10) . .
P2 C20 H20 109.2 . .
C20 C22 H22A 109.5 . .
C20 C22 H22B 109.5 . .
C20 C22 H22C 109.5 . .
H22A C22 H22B 109.5 . .
H22A C22 H22C 109.5 . .
H22B C22 H22C 109.5 . .
C20 C21 H21A 109.5 . .
C20 C21 H21B 109.5 . .
C20 C21 H21C 109.5 . .
H21A C21 H21B 109.5 . .
H21A C21 H21C 109.5 . .
H21B C21 H21C 109.5 . .
N1 Fe1 P1 115.71(4) . .
N2 Fe1 P1 120.81(4) . .
N2 Fe1 N1 123.47(5) . .
C9 Fe2 C1 164.73(6) . .
C9 Fe2 C6 68.52(6) . .
C9 Fe2 C2 127.06(6) . .
C9 Fe2 C3 108.20(6) . .
C9 Fe2 C7 68.22(6) . .
C9 Fe2 C4 119.18(6) . .
C9 Fe2 C8 40.42(6) . .
C1 Fe2 C6 107.34(5) . .
C2 Fe2 C1 40.80(5) . .
C2 Fe2 C6 118.60(6) . .
C2 Fe2 C3 40.60(5) . .
C2 Fe2 C4 68.49(6) . .
C2 Fe2 C8 164.76(6) . .
C3 Fe2 C1 68.38(6) . .
C3 Fe2 C6 152.99(6) . .
C10 Fe2 C9 40.83(6) . .
C10 Fe2 C1 126.58(6) . .
C10 Fe2 C6 40.89(5) . .
C10 Fe2 C2 107.27(6) . .
C10 Fe2 C3 118.87(6) . .
C10 Fe2 C7 68.58(6) . .
C10 Fe2 C4 153.06(6) . .
C10 Fe2 C8 68.58(6) . .
C7 Fe2 C1 118.92(6) . .
C7 Fe2 C6 40.70(6) . .
C7 Fe2 C2 153.01(6) . .
C7 Fe2 C3 165.12(6) . .
C7 Fe2 C4 127.40(6) . .
C7 Fe2 C8 40.69(6) . .
C4 Fe2 C1 68.61(5) . .
C4 Fe2 C6 164.95(6) . .
C4 Fe2 C3 40.53(6) . .
C5 Fe2 C9 153.19(6) . .
C5 Fe2 C1 40.93(5) . .
C5 Fe2 C6 126.78(6) . .
C5 Fe2 C2 68.78(6) . .
C5 Fe2 C3 68.48(6) . .
C5 Fe2 C10 164.63(6) . .
C5 Fe2 C7 107.78(6) . .
C5 Fe2 C4 40.83(6) . .
C5 Fe2 C8 119.10(6) . .
C8 Fe2 C1 153.32(6) . .
C8 Fe2 C6 68.56(6) . .
C8 Fe2 C3 127.37(6) . .
C8 Fe2 C4 108.15(6) . .
C20 P2 C17 101.12(7) . .
N2 P2 C20 106.23(6) . .
N2 P2 C17 106.92(6) . .
N1 P1 Fe1 113.67(4) 3_775 .
N1 P1 C14 110.24(6) 3_775 .
N1 P1 C11 109.14(6) 3_775 .
C14 P1 Fe1 109.68(5) . .
C14 P1 C11 104.25(7) . .
C11 P1 Fe1 109.44(5) . .
P1 N1 Fe1 124.74(7) 3_775 .
C1 N1 Fe1 115.05(9) . .
C1 N1 P1 117.92(9) . 3_775
P2 N2 Fe1 119.50(7) . .
C6 N2 Fe1 116.32(9) . .
C6 N2 P2 123.42(10) . .
Fe2 C9 H9 126.5 . .
C10 C9 Fe2 69.35(8) . .
C10 C9 H9 125.8 . .
C8 C9 Fe2 69.95(9) . .
C8 C9 H9 125.8 . .
C8 C9 C10 108.42(13) . .
N1 C1 Fe2 128.39(9) . .
N1 C1 C2 127.04(13) . .
N1 C1 C5 125.65(13) . .
C2 C1 Fe2 69.14(8) . .
C2 C1 C5 107.30(12) . .
C5 C1 Fe2 68.64(8) . .
P1 C14 H14 105.7 . .
C16 C14 P1 117.50(10) . .
C16 C14 H14 105.7 . .
C15 C14 P1 109.48(10) . .
C15 C14 H14 105.7 . .
C15 C14 C16 111.78(12) . .
N2 C6 Fe2 126.57(10) . .
N2 C6 C10 128.10(13) . .
N2 C6 C7 125.16(13) . .
C10 C6 Fe2 68.29(8) . .
C7 C6 Fe2 68.72(8) . .
C7 C6 C10 106.72(12) . .
Fe2 C2 H2 125.6 . .
C1 C2 Fe2 70.06(8) . .
C1 C2 H2 125.9 . .
C3 C2 Fe2 69.99(8) . .
C3 C2 C1 108.18(13) . .
C3 C2 H2 125.9 . .
Fe2 C3 H3 126.8 . .
C2 C3 Fe2 69.41(8) . .
C2 C3 H3 125.9 . .
C4 C3 Fe2 69.53(8) . .
C4 C3 C2 108.27(13) . .
C4 C3 H3 125.9 . .
P2 C17 H17 106.5 . .
C18 C17 P2 117.28(11) . .
C18 C17 H17 106.5 . .
C18 C17 C19 110.32(13) . .
C19 C17 P2 109.17(10) . .
C19 C17 H17 106.5 . .
Fe2 C10 H10 125.1 . .
C9 C10 Fe2 69.82(8) . .
C9 C10 C6 108.25(13) . .
C9 C10 H10 125.9 . .
C6 C10 Fe2 70.83(8) . .
C6 C10 H10 125.9 . .
C17 C18 H18A 109.5 . .
C17 C18 H18B 109.5 . .
C17 C18 H18C 109.5 . .
H18A C18 H18B 109.5 . .
H18A C18 H18C 109.5 . .
H18B C18 H18C 109.5 . .
Fe2 C7 H7 125.6 . .
C6 C7 Fe2 70.59(8) . .
C6 C7 H7 125.7 . .
C8 C7 Fe2 69.71(9) . .
C8 C7 C6 108.69(13) . .
C8 C7 H7 125.7 . .
Fe2 C4 H4 126.5 . .
C3 C4 Fe2 69.94(8) . .
C3 C4 H4 126.0 . .
C3 C4 C5 107.92(13) . .
C5 C4 Fe2 69.06(8) . .
C5 C4 H4 126.0 . .
Fe2 C5 H5 125.2 . .
C1 C5 Fe2 70.43(8) . .
C1 C5 H5 125.8 . .
C4 C5 Fe2 70.11(8) . .
C4 C5 C1 108.31(13) . .
C4 C5 H5 125.8 . .
C14 C16 H16A 109.5 . .
C14 C16 H16B 109.5 . .
C14 C16 H16C 109.5 . .
H16A C16 H16B 109.5 . .
H16A C16 H16C 109.5 . .
H16B C16 H16C 109.5 . .
P1 C11 H11 108.7 . .
C13 C11 P1 109.18(10) . .
C13 C11 H11 108.7 . .
C13 C11 C12 110.78(13) . .
C12 C11 P1 110.79(10) . .
C12 C11 H11 108.7 . .
C14 C15 H15A 109.5 . .
C14 C15 H15B 109.5 . .
C14 C15 H15C 109.5 . .
H15A C15 H15B 109.5 . .
H15A C15 H15C 109.5 . .
H15B C15 H15C 109.5 . .
C11 C13 H13A 109.5 . .
C11 C13 H13B 109.5 . .
C11 C13 H13C 109.5 . .
H13A C13 H13B 109.5 . .
H13A C13 H13C 109.5 . .
H13B C13 H13C 109.5 . .
C11 C12 H12A 109.5 . .
C11 C12 H12B 109.5 . .
C11 C12 H12C 109.5 . .
H12A C12 H12B 109.5 . .
H12A C12 H12C 109.5 . .
H12B C12 H12C 109.5 . .
C17 C19 H19A 109.5 . .
C17 C19 H19B 109.5 . .
C17 C19 H19C 109.5 . .
H19A C19 H19B 109.5 . .
H19A C19 H19C 109.5 . .
H19B C19 H19C 109.5 . .
Fe2 C8 H8 126.3 . .
C9 C8 Fe2 69.63(9) . .
C9 C8 C7 107.90(13) . .
C9 C8 H8 126.1 . .
C7 C8 Fe2 69.60(8) . .
C7 C8 H8 126.1 . .

loop_
_geom_bond_atom_site_label_1
_geom_bond_atom_site_label_2
_geom_bond_distance
_geom_bond_site_symmetry_2
C20 H20 0.9800 .
C20 C22 1.535(2) .
C20 C21 1.534(2) .
C20 P2 1.8690(15) .
C22 H22A 0.9600 .
C22 H22B 0.9600 .
C22 H22C 0.9600 .
C21 H21A 0.9600 .
C21 H21B 0.9600 .
C21 H21C 0.9600 .
Fe1 P1 2.4443(4) .
Fe1 N1 1.9459(12) .
Fe1 N2 1.9217(12) .
Fe2 C9 2.0480(15) .
Fe2 C1 2.0632(14) .
Fe2 C6 2.0757(14) .
Fe2 C2 2.0510(14) .
Fe2 C3 2.0586(14) .
Fe2 C10 2.0417(14) .
Fe2 C7 2.0508(15) .
Fe2 C4 2.0533(14) .
Fe2 C5 2.0393(14) .
Fe2 C8 2.0522(15) .
P2 N2 1.6993(12) .
P2 C17 1.8736(15) .
P1 N1 1.6692(12) 3_775
P1 C14 1.8471(14) .
P1 C11 1.8513(15) .
N1 P1 1.6692(12) 3_775
N1 C1 1.4245(17) .
N2 C6 1.4132(18) .
C9 H9 0.9300 .
C9 C10 1.427(2) .
C9 C8 1.417(2) .
C1 C2 1.434(2) .
C1 C5 1.4345(19) .
C14 H14 0.9800 .
C14 C16 1.538(2) .
C14 C15 1.535(2) .
C6 C10 1.439(2) .
C6 C7 1.435(2) .
C2 H2 0.9300 .
C2 C3 1.426(2) .
C3 H3 0.9300 .
C3 C4 1.424(2) .
C17 H17 0.9800 .
C17 C18 1.528(2) .
C17 C19 1.532(2) .
C10 H10 0.9300 .
C18 H18A 0.9600 .
C18 H18B 0.9600 .
C18 H18C 0.9600 .
C7 H7 0.9300 .
C7 C8 1.426(2) .
C4 H4 0.9300 .
C4 C5 1.428(2) .
C5 H5 0.9300 .
C16 H16A 0.9600 .
C16 H16B 0.9600 .
C16 H16C 0.9600 .
C11 H11 0.9800 .
C11 C13 1.533(2) .
C11 C12 1.537(2) .
C15 H15A 0.9600 .
C15 H15B 0.9600 .
C15 H15C 0.9600 .
C13 H13A 0.9600 .
C13 H13B 0.9600 .
C13 H13C 0.9600 .
C12 H12A 0.9600 .
C12 H12B 0.9600 .
C12 H12C 0.9600 .
C19 H19A 0.9600 .
C19 H19B 0.9600 .
C19 H19C 0.9600 .
C8 H8 0.9300 .

loop_
_geom_torsion_atom_site_label_1
_geom_torsion_atom_site_label_2
_geom_torsion_atom_site_label_3
_geom_torsion_atom_site_label_4
_geom_torsion
_geom_torsion_site_symmetry_1
_geom_torsion_site_symmetry_4
C20 P2 N2 Fe1 113.50(8) . .
C20 P2 N2 C6 -56.14(13) . .
C20 P2 C17 C18 48.72(13) . .
C20 P2 C17 C19 175.08(11) . .
C22 C20 P2 N2 174.53(10) . .
C22 C20 P2 C17 63.05(12) . .
C21 C20 P2 N2 -64.28(11) . .
C21 C20 P2 C17 -175.76(10) . .
Fe1 P1 C14 C16 163.66(10) . .
Fe1 P1 C14 C15 -67.44(10) . .
Fe1 P1 C11 C13 64.22(11) . .
Fe1 P1 C11 C12 -58.04(11) . .
Fe1 N1 C1 Fe2 -3.45(16) . .
Fe1 N1 C1 C2 88.20(15) . .
Fe1 N1 C1 C5 -93.25(14) . .
Fe1 N2 C6 Fe2 -15.98(16) . .
Fe1 N2 C6 C10 -105.77(15) . .
Fe1 N2 C6 C7 72.28(16) . .
Fe2 C9 C10 C6 -60.68(10) . .
Fe2 C9 C8 C7 59.29(10) . .
Fe2 C1 C2 C3 -59.85(10) . .
Fe2 C1 C5 C4 60.14(10) . .
Fe2 C6 C10 C9 60.05(10) . .
Fe2 C6 C7 C8 -59.51(10) . .
Fe2 C2 C3 C4 -58.84(10) . .
Fe2 C3 C4 C5 -58.81(10) . .
Fe2 C7 C8 C9 -59.31(10) . .
Fe2 C4 C5 C1 -60.34(10) . .
P2 N2 C6 Fe2 153.96(8) . .
P2 N2 C6 C10 64.17(18) . .
P2 N2 C6 C7 -117.78(14) . .
P1 Fe1 N1 P1 -28.80(9) . 3_775
P1 Fe1 N1 C1 168.81(8) . .
P1 Fe1 N2 P2 31.18(9) . .
P1 Fe1 N2 C6 -158.46(9) . .
P1 N1 C1 Fe2 -167.11(8) 3_775 .
P1 N1 C1 C2 -75.45(16) 3_775 .
P1 N1 C1 C5 103.10(15) 3_775 .
N1 Fe1 P1 N1 25.61(8) . 3_775
N1 Fe1 P1 C14 149.52(6) . .
N1 Fe1 P1 C11 -96.69(6) . .
N1 Fe1 N2 P2 -149.84(7) . .
N1 Fe1 N2 C6 20.52(13) . .
N1 P1 C14 C16 -70.44(13) 3_775 .
N1 P1 C14 C15 58.45(11) 3_775 .
N1 P1 C11 C13 -60.75(12) 3_775 .
N1 P1 C11 C12 176.99(10) 3_775 .
N1 C1 C2 Fe2 -123.03(14) . .
N1 C1 C2 C3 177.13(13) . .
N1 C1 C5 Fe2 122.69(13) . .
N1 C1 C5 C4 -177.17(13) . .
N2 Fe1 P1 N1 -155.33(6) . 3_775
N2 Fe1 P1 C14 -31.43(7) . .
N2 Fe1 P1 C11 82.37(7) . .
N2 Fe1 N1 P1 152.17(7) . 3_775
N2 Fe1 N1 C1 -10.21(12) . .
N2 P2 C17 C18 -62.24(13) . .
N2 P2 C17 C19 64.13(12) . .
N2 C6 C10 Fe2 120.18(14) . .
N2 C6 C10 C9 -179.77(13) . .
N2 C6 C7 Fe2 -120.51(13) . .
N2 C6 C7 C8 179.97(13) . .
C9 Fe2 C1 N1 79.2(3) . .
C9 Fe2 C1 C2 -42.1(2) . .
C9 Fe2 C1 C5 -161.5(2) . .
C9 Fe2 C6 N2 -160.14(14) . .
C9 Fe2 C6 C10 -38.03(9) . .
C9 Fe2 C6 C7 81.14(9) . .
C9 Fe2 C2 C1 167.20(8) . .
C9 Fe2 C2 C3 -73.76(10) . .
C9 Fe2 C3 C2 126.25(9) . .
C9 Fe2 C3 C4 -113.91(9) . .
C9 Fe2 C10 C6 118.75(13) . .
C9 Fe2 C7 C6 -81.95(9) . .
C9 Fe2 C7 C8 37.56(9) . .
C9 Fe2 C4 C3 84.11(10) . .
C9 Fe2 C4 C5 -156.53(9) . .
C9 Fe2 C5 C1 169.34(12) . .
C9 Fe2 C5 C4 50.45(17) . .
C9 Fe2 C8 C7 -119.20(12) . .
C1 Fe2 C9 C10 -38.9(3) . .
C1 Fe2 C9 C8 -158.72(19) . .
C1 Fe2 C6 N2 4.26(14) . .
C1 Fe2 C6 C10 126.38(9) . .
C1 Fe2 C6 C7 -114.45(9) . .
C1 Fe2 C2 C3 119.04(12) . .
C1 Fe2 C3 C2 -37.91(8) . .
C1 Fe2 C3 C4 81.93(9) . .
C1 Fe2 C10 C9 168.11(9) . .
C1 Fe2 C10 C6 -73.14(10) . .
C1 Fe2 C7 C6 83.09(9) . .
C1 Fe2 C7 C8 -157.40(9) . .
C1 Fe2 C4 C3 -81.34(9) . .
C1 Fe2 C4 C5 38.03(8) . .
C1 Fe2 C5 C4 -118.89(12) . .
C1 Fe2 C8 C9 167.71(11) . .
C1 Fe2 C8 C7 48.51(16) . .
C1 C2 C3 Fe2 59.89(10) . .
C1 C2 C3 C4 1.04(16) . .
C14 P1 C11 C13 -178.52(11) . .
C14 P1 C11 C12 59.22(12) . .
C6 Fe2 C9 C10 38.08(9) . .
C6 Fe2 C9 C8 -81.72(9) . .
C6 Fe2 C1 N1 7.44(14) . .
C6 Fe2 C1 C2 -113.93(8) . .
C6 Fe2 C1 C5 126.69(8) . .
C6 Fe2 C2 C1 83.57(9) . .
C6 Fe2 C2 C3 -157.39(8) . .
C6 Fe2 C3 C2 47.99(16) . .
C6 Fe2 C3 C4 167.84(11) . .
C6 Fe2 C10 C9 -118.75(13) . .
C6 Fe2 C7 C8 119.50(13) . .
C6 Fe2 C4 C3 -158.4(2) . .
C6 Fe2 C4 C5 -39.0(3) . .
C6 Fe2 C5 C1 -72.89(10) . .
C6 Fe2 C5 C4 168.22(9) . .
C6 Fe2 C8 C9 81.63(9) . .
C6 Fe2 C8 C7 -37.57(9) . .
C6 C7 C8 Fe2 60.06(10) . .
C6 C7 C8 C9 0.75(17) . .
C2 Fe2 C9 C10 -72.25(11) . .
C2 Fe2 C9 C8 167.95(8) . .
C2 Fe2 C1 N1 121.37(16) . .
C2 Fe2 C1 C5 -119.38(11) . .
C2 Fe2 C6 N2 -38.60(14) . .
C2 Fe2 C6 C10 83.52(9) . .
C2 Fe2 C6 C7 -157.31(9) . .
C2 Fe2 C3 C4 119.85(12) . .
C2 Fe2 C10 C9 127.26(9) . .
C2 Fe2 C10 C6 -113.99(9) . .
C2 Fe2 C7 C6 48.26(17) . .
C2 Fe2 C7 C8 167.77(12) . .
C2 Fe2 C4 C3 -37.35(8) . .
C2 Fe2 C4 C5 82.01(9) . .
C2 Fe2 C5 C1 37.64(8) . .
C2 Fe2 C5 C4 -81.24(9) . .
C2 Fe2 C8 C9 -39.3(3) . .
C2 Fe2 C8 C7 -158.5(2) . .
C2 C1 C5 Fe2 -58.52(9) . .
C2 C1 C5 C4 1.62(16) . .
C2 C3 C4 Fe2 58.77(10) . .
C2 C3 C4 C5 -0.04(16) . .
C3 Fe2 C9 C10 -113.38(9) . .
C3 Fe2 C9 C8 126.82(9) . .
C3 Fe2 C1 N1 159.10(14) . .
C3 Fe2 C1 C2 37.73(8) . .
C3 Fe2 C1 C5 -81.65(9) . .
C3 Fe2 C6 N2 -72.01(18) . .
C3 Fe2 C6 C10 50.10(16) . .
C3 Fe2 C6 C7 169.27(12) . .
C3 Fe2 C2 C1 -119.04(12) . .
C3 Fe2 C10 C9 84.70(10) . .
C3 Fe2 C10 C6 -156.55(8) . .
C3 Fe2 C7 C6 -160.8(2) . .
C3 Fe2 C7 C8 -41.3(3) . .
C3 Fe2 C4 C5 119.37(12) . .
C3 Fe2 C5 C1 81.39(9) . .
C3 Fe2 C5 C4 -37.50(9) . .
C3 Fe2 C8 C9 -73.11(11) . .
C3 Fe2 C8 C7 167.69(9) . .
C3 C4 C5 Fe2 59.35(10) . .
C3 C4 C5 C1 -0.99(16) . .
C17 P2 N2 Fe1 -139.13(8) . .
C17 P2 N2 C6 51.23(13) . .
C10 Fe2 C9 C8 -119.80(13) . .
C10 Fe2 C1 N1 48.46(15) . .
C10 Fe2 C1 C2 -72.91(10) . .
C10 Fe2 C1 C5 167.71(8) . .
C10 Fe2 C6 N2 -122.11(16) . .
C10 Fe2 C6 C7 119.17(12) . .
C10 Fe2 C2 C1 126.50(8) . .
C10 Fe2 C2 C3 -114.46(9) . .
C10 Fe2 C3 C2 82.98(10) . .
C10 Fe2 C3 C4 -157.17(8) . .
C10 Fe2 C7 C6 -37.88(8) . .
C10 Fe2 C7 C8 81.63(10) . .
C10 Fe2 C4 C3 48.58(17) . .
C10 Fe2 C4 C5 167.95(12) . .
C10 Fe2 C5 C1 -40.2(3) . .
C10 Fe2 C5 C4 -159.1(2) . .
C10 Fe2 C8 C9 37.55(8) . .
C10 Fe2 C8 C7 -81.65(9) . .
C10 C9 C8 Fe2 -58.85(10) . .
C10 C9 C8 C7 0.44(17) . .
C10 C6 C7 Fe2 57.89(10) . .
C10 C6 C7 C8 -1.62(16) . .
C7 Fe2 C9 C10 82.01(9) . .
C7 Fe2 C9 C8 -37.79(9) . .
C7 Fe2 C1 N1 -35.26(14) . .
C7 Fe2 C1 C2 -156.63(8) . .
C7 Fe2 C1 C5 83.99(9) . .
C7 Fe2 C6 N2 118.72(16) . .
C7 Fe2 C6 C10 -119.17(12) . .
C7 Fe2 C2 C1 49.91(16) . .
C7 Fe2 C2 C3 168.95(12) . .
C7 Fe2 C3 C2 -160.2(2) . .
C7 Fe2 C3 C4 -40.4(3) . .
C7 Fe2 C10 C9 -81.05(10) . .
C7 Fe2 C10 C6 37.70(8) . .
C7 Fe2 C4 C3 167.91(9) . .
C7 Fe2 C4 C5 -72.72(11) . .
C7 Fe2 C5 C1 -113.92(9) . .
C7 Fe2 C5 C4 127.19(9) . .
C7 Fe2 C8 C9 119.20(12) . .
C7 C6 C10 Fe2 -58.16(10) . .
C7 C6 C10 C9 1.89(16) . .
C4 Fe2 C9 C10 -156.25(9) . .
C4 Fe2 C9 C8 83.95(10) . .
C4 Fe2 C1 N1 -157.19(14) . .
C4 Fe2 C1 C2 81.44(9) . .
C4 Fe2 C1 C5 -37.94(8) . .
C4 Fe2 C6 N2 76.2(3) . .
C4 Fe2 C6 C10 -161.7(2) . .
C4 Fe2 C6 C7 -42.5(3) . .
C4 Fe2 C2 C1 -81.75(8) . .
C4 Fe2 C2 C3 37.29(9) . .
C4 Fe2 C3 C2 -119.85(12) . .
C4 Fe2 C10 C9 50.89(17) . .
C4 Fe2 C10 C6 169.64(12) . .
C4 Fe2 C7 C6 167.23(8) . .
C4 Fe2 C7 C8 -73.27(11) . .
C4 Fe2 C5 C1 118.89(12) . .
C4 Fe2 C8 C9 -113.98(9) . .
C4 Fe2 C8 C7 126.82(9) . .
C5 Fe2 C9 C10 168.48(12) . .
C5 Fe2 C9 C8 48.68(17) . .
C5 Fe2 C1 N1 -119.25(16) . .
C5 Fe2 C1 C2 119.38(11) . .
C5 Fe2 C6 N2 45.25(15) . .
C5 Fe2 C6 C10 167.37(9) . .
C5 Fe2 C6 C7 -73.46(10) . .
C5 Fe2 C2 C1 -37.76(8) . .
C5 Fe2 C2 C3 81.28(9) . .
C5 Fe2 C3 C2 -82.08(9) . .
C5 Fe2 C3 C4 37.77(8) . .
C5 Fe2 C10 C9 -160.1(2) . .
C5 Fe2 C10 C6 -41.4(3) . .
C5 Fe2 C7 C6 126.27(9) . .
C5 Fe2 C7 C8 -114.23(9) . .
C5 Fe2 C4 C3 -119.37(12) . .
C5 Fe2 C8 C9 -157.19(8) . .
C5 Fe2 C8 C7 83.61(10) . .
C5 C1 C2 Fe2 58.21(10) . .
C5 C1 C2 C3 -1.64(16) . .
C11 P1 C14 C16 46.57(13) . .
C11 P1 C14 C15 175.46(10) . .
C8 Fe2 C9 C10 119.80(13) . .
C8 Fe2 C1 N1 -69.17(18) . .
C8 Fe2 C1 C2 169.46(11) . .
C8 Fe2 C1 C5 50.08(15) . .
C8 Fe2 C6 N2 156.27(14) . .
C8 Fe2 C6 C10 -81.61(9) . .
C8 Fe2 C6 C7 37.56(9) . .
C8 Fe2 C2 C1 -161.8(2) . .
C8 Fe2 C2 C3 -42.7(3) . .
C8 Fe2 C3 C2 167.03(9) . .
C8 Fe2 C3 C4 -73.13(11) . .
C8 Fe2 C10 C9 -37.19(9) . .
C8 Fe2 C10 C6 81.56(9) . .
C8 Fe2 C7 C6 -119.50(13) . .
C8 Fe2 C4 C3 126.84(9) . .
C8 Fe2 C4 C5 -113.79(9) . .
C8 Fe2 C5 C1 -156.79(8) . .
C8 Fe2 C5 C4 84.32(10) . .
C8 C9 C10 Fe2 59.22(10) . .
C8 C9 C10 C6 -1.46(17) . .
